data_2100244
loop_
_publ_author_name
'Redhammer, G. J.'
'Tippelt, G.'
'Merz, M.'
'Roth, G.'
'Treutmann, W.'
'Amthauer, G.'

_publ_section_title
;
 Structure of the clinopyroxene-type compound CaCuGe~2~O~6~ between 15
 and 800K
;
_journal_coeditor_code WS5021
_journal_issue 4
_journal_name_full 'Acta Crystallographica Section B'
_journal_page_first 367
_journal_page_last 380
_journal_paper_doi 10.1107/S0108768105013455
_journal_volume 61
_journal_year 2005
_chemical_formula_moiety 'Ca Cu Ge2 O6'
_chemical_formula_sum 'Ca Cu Ge2 O6'
_chemical_formula_weight 344.8
_space_group_IT_number 14
_symmetry_cell_setting monoclinic
_symmetry_space_group_name_Hall '-P 2ybc'
_symmetry_space_group_name_H-M 'P 1 21/c 1'
_audit_creation_method 'WinGX routine CIF_UPDATE'
_cell_angle_alpha 90
_cell_angle_beta 105.614(12)
_cell_angle_gamma 90
_cell_formula_units_Z 4
_cell_length_a 10.1798(12)
_cell_length_b 9.1869(7)
_cell_length_c 5.1978(6)
_cell_measurement_reflns_used 6685
_cell_measurement_temperature 100.0(10)
_cell_measurement_theta_max 32.13
_cell_measurement_theta_min 2.22
_cell_volume 468.16(9)
_computing_cell_refinement 'Stoe X-Area (Stoe & Cie, 1998)'
_computing_data_collection 'Stoe X-Area (Stoe & Cie, 1998)'
_computing_data_reduction 'Stoe X-Area (Stoe & Cie, 1998)'
_computing_molecular_graphics 'Diamond 2.0e (Berndt & Brandenburg, 1996)'
_computing_publication_material 'WinGX 1.64.05 (Farrugia, 1999)'
_computing_structure_refinement 'SHELXL-97 (Sheldrick, 1997)'
_computing_structure_solution 'SHELXS-97 (Sheldrick, 1997)'
_diffrn_ambient_temperature 100
_diffrn_detector_area_resol_mean 6.67
_diffrn_measured_fraction_theta_full 0.979
_diffrn_measured_fraction_theta_max 0.979
_diffrn_measurement_device '2-circle goniometer'
_diffrn_measurement_device_type 'STOE IPDS 2'
_diffrn_measurement_method 'rotation method'
_diffrn_radiation_monochromator 'plane graphite'
_diffrn_radiation_type 'Mo K\a'
_diffrn_radiation_wavelength 0.71073
_diffrn_reflns_av_R_equivalents 0.0385
_diffrn_reflns_limit_h_max 15
_diffrn_reflns_limit_h_min -15
_diffrn_reflns_limit_k_max 13
_diffrn_reflns_limit_k_min -13
_diffrn_reflns_limit_l_max 7
_diffrn_reflns_limit_l_min -7
_diffrn_reflns_number 5815
_diffrn_reflns_theta_full 32.19
_diffrn_reflns_theta_max 32.19
_diffrn_reflns_theta_min 3.04
_diffrn_standards_decay_% 0
_diffrn_standards_interval_count 0
_diffrn_standards_interval_time 0
_diffrn_standards_number 0
_exptl_absorpt_coefficient_mu 18.220
_exptl_absorpt_correction_T_max 0.150
_exptl_absorpt_correction_T_min 0.097
_exptl_absorpt_correction_type empirical
_exptl_crystal_colour 'pale green'
_exptl_crystal_density_diffrn 4.892
_exptl_crystal_density_method 'not measured'
_exptl_crystal_description cuboid
_exptl_crystal_F_000 644
_exptl_crystal_size_max 0.14
_exptl_crystal_size_mid 0.13
_exptl_crystal_size_min 0.10
_refine_diff_density_max 0.795
_refine_diff_density_min -0.91
_refine_ls_extinction_coef 0.0091(6)
_refine_ls_extinction_expression Fc^*^=kFc[1+0.001xFc^2^\l^3^/sin(2\q)]^-1/4^
_refine_ls_extinction_method SHELXL
_refine_ls_goodness_of_fit_ref 1.058
_refine_ls_hydrogen_treatment none
_refine_ls_matrix_type full
_refine_ls_number_parameters 92
_refine_ls_number_reflns 1616
_refine_ls_number_restraints 0
_refine_ls_restrained_S_all 1.058
_refine_ls_R_factor_gt 0.0252
_refine_ls_shift/su_max 0
_refine_ls_structure_factor_coef Fsqd
_refine_ls_weighting_details 'calc w=1/[\s^2^(Fo^2^)+(0.0229P)^2^+1.6631P] where P=(Fo^2^+2Fc^2^)/3'
_refine_ls_weighting_scheme calc
_refine_ls_wR_factor_ref 0.0564
_reflns_number_gt 1415
_reflns_number_total 1616
_reflns_threshold_expression >2sigma(I)
_cod_data_source_file ws5021.cif
_cod_data_source_block cacu_100K
_cod_original_sg_symbol_H-M 'P 21/c'
_cod_database_code 2100244

loop_
_symmetry_equiv_pos_as_xyz
'x, y, z'
'-x, y+1/2, -z+1/2'
'-x, -y, -z'
'x, -y-1/2, z-1/2'

loop_
_atom_site_label
_atom_site_fract_x
_atom_site_fract_y
_atom_site_fract_z
_atom_site_U_iso_or_equiv
_atom_site_adp_type
_atom_site_calc_flag
_atom_site_refinement_flags
_atom_site_occupancy
_atom_site_disorder_assembly
_atom_site_disorder_group
_atom_site_type_symbol
Ca 0.28387(6) 0.45280(7) 0.81060(13) 0.00915(12) Uani d . 1 . . Ca
Cu 0.22729(4) 0.66186(4) 0.25667(8) 0.00821(9) Uani d . 1 . . Cu
GeA 0.04922(3) 0.34927(3) 0.20904(7) 0.00753(9) Uani d . 1 . . Ge
GeB 0.49134(3) 0.35095(3) 0.40437(7) 0.00778(9) Uani d . 1 . . Ge
O1A -0.1274(2) 0.3619(3) 0.1155(5) 0.0100(4) Uani d . 1 . . O
O1B 0.6584(2) 0.3197(2) 0.3777(5) 0.0095(4) Uani d . 1 . . O
O2A 0.1465(2) 0.4888(3) 0.3774(5) 0.0111(4) Uani d . 1 . . O
O2B 0.4326(2) 0.5225(2) 0.2629(5) 0.0098(4) Uani d . 1 . . O
O3A 0.1028(2) 0.1936(2) 0.4183(5) 0.0102(4) Uani d . 1 . . O
O3B 0.3994(2) 0.2514(2) 0.5919(5) 0.0094(4) Uani d . 1 . . O

loop_
_atom_site_aniso_label
_atom_site_aniso_U_11
_atom_site_aniso_U_22
_atom_site_aniso_U_33
_atom_site_aniso_U_12
_atom_site_aniso_U_13
_atom_site_aniso_U_23
Ca 0.0082(2) 0.0091(2) 0.0098(3) 0.00001(19) 0.00183(18) 0.00048(19)
Cu 0.00767(16) 0.00815(16) 0.00798(17) -0.00054(12) 0.00067(12) -0.00010(13)
GeA 0.00645(14) 0.00756(14) 0.00815(15) -0.00009(10) 0.00121(10) -0.00019(10)
GeB 0.00704(14) 0.00741(14) 0.00886(15) -0.00010(10) 0.00207(10) 0.00037(10)
O1A 0.0071(9) 0.0116(10) 0.0106(10) -0.0003(7) 0.0011(7) -0.0008(8)
O1B 0.0072(9) 0.0097(9) 0.0110(10) 0.0006(7) 0.0016(7) -0.0005(8)
O2A 0.0123(10) 0.0086(9) 0.0108(10) -0.0024(7) 0.0004(8) -0.0002(8)
O2B 0.0112(9) 0.0075(9) 0.0104(10) 0.0005(7) 0.0022(8) 0.0003(8)
O3A 0.0115(9) 0.0105(9) 0.0094(10) 0.0017(8) 0.0041(8) 0.0019(8)
O3B 0.0083(9) 0.0114(10) 0.0092(10) -0.0008(7) 0.0031(7) 0.0005(8)

loop_
_atom_type_symbol
_atom_type_description
_atom_type_scat_dispersion_real
_atom_type_scat_dispersion_imag
_atom_type_scat_source
Ca Ca 0.2262 0.3064 'International Tables Vol C Tables 4.2.6.8 and 6.1.1.4'
Cu Cu 0.3201 1.2651 'International Tables Vol C Tables 4.2.6.8 and 6.1.1.4'
Ge Ge 0.1547 1.8001 'International Tables Vol C Tables 4.2.6.8 and 6.1.1.4'
O O 0.0106 0.006 'International Tables Vol C Tables 4.2.6.8 and 6.1.1.4'

loop_
_geom_angle_atom_site_label_1
_geom_angle_atom_site_label_2
_geom_angle_atom_site_label_3
_geom_angle_site_symmetry_1
_geom_angle_site_symmetry_3
_geom_angle
O2A Ca O1A . 3_566 78.77(8)
O2A Ca O1B . 3_666 68.82(8)
O1A Ca O1B 3_566 3_666 72.73(8)
O2A Ca O3A . 4_566 90.34(8)
O1A Ca O3A 3_566 4_566 77.54(8)
O1B Ca O3A 3_666 4_566 146.31(8)
O2A Ca O3B . 4_566 138.12(8)
O1A Ca O3B 3_566 4_566 131.70(8)
O1B Ca O3B 3_666 4_566 139.26(8)
O3A Ca O3B 4_566 4_566 73.60(8)
O2A Ca O2B . 1_556 157.05(8)
O1A Ca O2B 3_566 1_556 85.93(8)
O1B Ca O2B 3_666 1_556 90.43(8)
O3A Ca O2B 4_566 1_556 103.04(8)
O3B Ca O2B 4_566 1_556 64.48(8)
O2A Ca O3B . . 84.46(8)
O1A Ca O3B 3_566 . 162.91(8)
O1B Ca O3B 3_666 . 104.27(8)
O3A Ca O3B 4_566 . 99.45(8)
O3B Ca O3B 4_566 . 61.41(3)
O2B Ca O3B 1_556 . 111.06(8)
O2A Ca O2B . 3_666 102.26(8)
O1A Ca O2B 3_566 3_666 131.03(7)
O1B Ca O2B 3_666 3_666 62.91(7)
O3A Ca O2B 4_566 3_666 150.26(7)
O3B Ca O2B 4_566 3_666 79.22(7)
O2B Ca O2B 1_556 3_666 75.14(8)
O3B Ca O2B . 3_666 55.97(7)
O2A Ca Cu . 1_556 116.04(6)
O1A Ca Cu 3_566 1_556 37.55(6)
O1B Ca Cu 3_666 1_556 83.44(6)
O3A Ca Cu 4_566 1_556 82.57(6)
O3B Ca Cu 4_566 1_556 100.24(6)
O2B Ca Cu 1_556 1_556 49.13(5)
O3B Ca Cu . 1_556 159.45(6)
O2B Ca Cu 3_666 1_556 114.43(5)
O2A Ca GeB . 3_666 83.51(6)
O1A Ca GeB 3_566 3_666 102.27(6)
O1B Ca GeB 3_666 3_666 31.03(5)
O3A Ca GeB 4_566 3_666 173.74(6)
O3B Ca GeB 4_566 3_666 110.38(6)
O2B Ca GeB 1_556 3_666 83.15(6)
O3B Ca GeB . 3_666 78.87(5)
O2B Ca GeB 3_666 3_666 31.94(4)
Cu Ca GeB 1_556 3_666 101.13(2)
O2A Ca GeB . 1_556 171.42(6)
O1A Ca GeB 3_566 1_556 108.99(6)
O1B Ca GeB 3_666 1_556 116.43(6)
O3A Ca GeB 4_566 1_556 87.89(6)
O3B Ca GeB 4_566 1_556 33.54(6)
O2B Ca GeB 1_556 1_556 30.96(5)
O3B Ca GeB . 1_556 87.55(5)
O2B Ca GeB 3_666 1_556 75.64(5)
Cu Ca GeB 1_556 1_556 72.048(17)
GeB Ca GeB 3_666 1_556 98.026(19)
O2A Ca Cu . . 34.55(6)
O1A Ca Cu 3_566 . 76.59(6)
O1B Ca Cu 3_666 . 34.66(6)
O3A Ca Cu 4_566 . 122.50(6)
O3B Ca Cu 4_566 . 151.62(6)
O2B Ca Cu 1_556 . 125.03(6)
O3B Ca Cu . . 91.45(6)
O2B Ca Cu 3_666 . 78.41(5)
Cu Ca Cu 1_556 . 104.78(2)
GeB Ca Cu 3_666 . 51.823(15)
GeB Ca Cu 1_556 . 149.25(2)
O1A Cu O1B 3_565 3_666 175.12(9)
O1A Cu O2A 3_565 . 94.30(10)
O1B Cu O2A 3_666 . 87.15(10)
O1A Cu O1B 3_565 2_655 86.26(10)
O1B Cu O1B 3_666 2_655 91.47(9)
O2A Cu O1B . 2_655 169.49(9)
O1A Cu O1A 3_565 2 103.03(9)
O1B Cu O1A 3_666 2 80.92(9)
O2A Cu O1A . 2 107.46(9)
O1B Cu O1A 2_655 2 82.57(9)
O1A Cu GeB 3_565 3_666 139.41(7)
O1B Cu GeB 3_666 3_666 35.74(7)
O2A Cu GeB . 3_666 101.56(7)
O1B Cu GeB 2_655 3_666 71.80(6)
O1A Cu GeB 2 3_666 107.27(6)
O1A Cu Ca 3_565 1_554 49.80(7)
O1B Cu Ca 3_666 1_554 125.83(7)
O2A Cu Ca . 1_554 85.29(7)
O1B Cu Ca 2_655 1_554 87.09(7)
O1A Cu Ca 2 1_554 151.66(6)
GeB Cu Ca 3_666 1_554 94.274(19)
O1A Cu Ca 3_565 . 135.14(7)
O1B Cu Ca 3_666 . 45.48(7)
O2A Cu Ca . . 42.22(7)
O1B Cu Ca 2_655 . 134.07(7)
O1A Cu Ca 2 . 101.33(6)
GeB Cu Ca 3_666 . 63.289(16)
Ca Cu Ca 1_554 . 104.78(2)
O1A Cu Ca 3_565 4_575 102.66(7)
O1B Cu Ca 3_666 4_575 78.28(7)
O2A Cu Ca . 4_575 147.62(7)
O1B Cu Ca 2_655 4_575 41.41(6)
O1A Cu Ca 2 4_575 42.07(6)
GeB Cu Ca 3_666 4_575 83.242(15)
Ca Cu Ca 1_554 4_575 126.61(2)
Ca Cu Ca . 4_575 120.51(2)
O2A GeA O1A . . 120.46(11)
O2A GeA O3A . 4_565 109.41(11)
O1A GeA O3A . 4_565 107.89(11)
O2A GeA O3A . . 104.37(11)
O1A GeA O3A . . 110.29(11)
O3A GeA O3A 4_565 . 103.05(8)
O2A GeA Ca . . 35.00(8)
O1A GeA Ca . . 129.47(8)
O3A GeA Ca 4_565 . 121.60(8)
O3A GeA Ca . . 69.69(8)
O2A GeA Ca . 4_565 103.44(8)
O1A GeA Ca . 4_565 133.47(8)
O3A GeA Ca 4_565 4_565 67.20(8)
O3A GeA Ca . 4_565 38.30(7)
Ca GeA Ca . 4_565 79.24(2)
O2A GeA Ca . 1_554 73.75(9)
O1A GeA Ca . 1_554 127.22(8)
O3A GeA Ca 4_565 1_554 35.71(7)
O3A GeA Ca . 1_554 114.23(7)
Ca GeA Ca . 1_554 92.406(18)
Ca GeA Ca 4_565 1_554 77.100(19)
O1B GeB O2B . . 109.65(11)
O1B GeB O3B . . 128.31(11)
O2B GeB O3B . . 121.10(11)
O1B GeB O3B . 4_565 96.66(10)
O2B GeB O3B . 4_565 92.97(10)
O3B GeB O3B . 4_565 90.19(7)
O1B GeB O2B . 3_666 90.30(10)
O2B GeB O2B . 3_666 81.66(11)
O3B GeB O2B . 3_666 87.96(10)
O3B GeB O2B 4_565 3_666 172.36(9)
O1B GeB GeB . 3_666 102.08(8)
O2B GeB GeB . 3_666 44.46(8)
O3B GeB GeB . 3_666 106.88(8)
O3B GeB GeB 4_565 3_666 137.16(7)
O2B GeB GeB 3_666 3_666 37.20(6)
O1B GeB Cu . 3_666 40.15(8)
O2B GeB Cu . 3_666 116.78(8)
O3B GeB Cu . 3_666 102.90(7)
O3B GeB Cu 4_565 3_666 132.30(7)
O2B GeB Cu 3_666 3_666 55.33(6)
GeB GeB Cu 3_666 3_666 82.684(16)
O1B GeB Ca . 3_666 45.52(8)
O2B GeB Ca . 3_666 64.27(7)
O3B GeB Ca . 3_666 166.72(8)
O3B GeB Ca 4_565 3_666 101.92(7)
O2B GeB Ca 3_666 3_666 80.72(7)
GeB GeB Ca 3_666 3_666 67.705(16)
Cu GeB Ca 3_666 3_666 64.889(16)
O1B GeB Ca . 1_554 110.64(8)
O2B GeB Ca . 1_554 46.77(8)
O3B GeB Ca . 1_554 110.66(8)
O3B GeB Ca 4_565 1_554 46.24(7)
O2B GeB Ca 3_666 1_554 127.97(7)
GeB GeB Ca 3_666 1_554 90.975(18)
Cu GeB Ca 3_666 1_554 146.230(18)
Ca GeB Ca 3_666 1_554 81.974(19)
O1B GeB Ca . 4_565 115.00(8)
O2B GeB Ca . 4_565 122.28(8)
O3B GeB Ca . 4_565 43.01(8)
O3B GeB Ca 4_565 4_565 48.33(7)
O2B GeB Ca 3_666 4_565 130.81(7)
GeB GeB Ca 3_666 4_565 142.09(2)
Cu GeB Ca 3_666 4_565 120.893(17)
Ca GeB Ca 3_666 4_565 146.981(15)
Ca GeB Ca 1_554 4_565 83.48(2)
O1B GeB Ca . . 147.42(8)
O2B GeB Ca . . 79.70(8)
O3B GeB Ca . . 46.56(8)
O3B GeB Ca 4_565 . 114.36(7)
O2B GeB Ca 3_666 . 59.46(6)
GeB GeB Ca 3_666 . 62.028(15)
Cu GeB Ca 3_666 . 107.412(18)
Ca GeB Ca 3_666 . 129.733(14)
Ca GeB Ca 1_554 . 98.477(19)
Ca GeB Ca 4_565 . 81.688(19)
GeA O1A Cu . 3_565 119.84(13)
GeA O1A Cu . 2_545 111.93(11)
Cu O1A Cu 3_565 2_545 92.55(9)
GeA O1A Ca . 3_566 132.53(12)
Cu O1A Ca 3_565 3_566 92.65(9)
Cu O1A Ca 2_545 3_566 98.93(8)
GeB O1B Cu . 3_666 104.10(12)
GeB O1B Cu . 2_645 140.53(13)
Cu O1B Cu 3_666 2_645 98.40(10)
GeB O1B Ca . 3_666 103.45(10)
Cu O1B Ca 3_666 3_666 99.86(9)
Cu O1B Ca 2_645 3_666 104.10(9)
GeA O2A Cu . . 132.57(14)
GeA O2A Ca . . 120.13(12)
Cu O2A Ca . . 103.23(10)
GeB O2B GeB . 3_666 98.34(11)
GeB O2B Ca . 1_554 102.27(10)
GeB O2B Ca 3_666 1_554 158.05(11)
GeB O2B Ca . 3_666 83.79(8)
GeB O2B Ca 3_666 3_666 84.68(8)
Ca O2B Ca 1_554 3_666 104.86(8)
GeA O3A GeA 4_566 . 125.37(13)
GeA O3A Ca 4_566 4_565 119.32(11)
GeA O3A Ca . 4_565 114.95(11)
GeB O3B GeB . 4_566 121.02(12)
GeB O3B Ca . 4_565 107.66(11)
GeB O3B Ca 4_566 4_565 100.21(10)
GeB O3B Ca . . 103.86(10)
GeB O3B Ca 4_566 . 98.92(10)
Ca O3B Ca 4_565 . 126.62(9)

loop_
_geom_bond_atom_site_label_1
_geom_bond_atom_site_label_2
_geom_bond_site_symmetry_2
_geom_bond_distance
_geom_bond_publ_flag
Ca O2A . 2.332(3) ?
Ca O1A 3_566 2.432(2) ?
Ca O1B 3_666 2.445(2) ?
Ca O3A 4_566 2.465(2) ?
Ca O3B 4_566 2.473(2) ?
Ca O2B 1_556 2.512(2) ?
Ca O3B . 2.612(2) ?
Ca O2B 3_666 3.021(2) ?
Ca Cu 1_556 3.1804(8) ?
Ca GeB 3_666 3.3334(7) ?
Ca GeB 1_556 3.3694(9) ?
Ca Cu . 3.3790(8) ?
Cu O1A 3_565 1.940(2) ?
Cu O1B 3_666 1.950(2) ?
Cu O2A . 1.969(2) ?
Cu O1B 2_655 2.093(2) ?
Cu O1A 2 2.284(2) ?
Cu GeB 3_666 2.9335(7) ?
Cu Ca 1_554 3.1804(8) ?
Cu Ca 4_575 3.5855(8) ?
GeA O2A . 1.710(2) ?
GeA O1A . 1.735(2) ?
GeA O3A 4_565 1.783(2) ?
GeA O3A . 1.790(2) ?
GeA Ca 4_565 3.6065(7) ?
GeA Ca 1_554 3.6828(8) ?
GeB O1B . 1.767(2) ?
GeB O2B . 1.774(2) ?
GeB O3B . 1.776(2) ?
GeB O3B 4_565 1.892(2) ?
GeB O2B 3_666 2.055(2) ?
GeB GeB 3_666 2.9026(7) ?
GeB Cu 3_666 2.9335(7) ?
GeB Ca 3_666 3.3334(7) ?
GeB Ca 1_554 3.3694(9) ?
GeB Ca 4_565 3.4542(7) ?
O1A Cu 3_565 1.940(2) ?
O1A Cu 2_545 2.284(2) ?
O1A Ca 3_566 2.432(2) ?
O1B Cu 3_666 1.950(2) ?
O1B Cu 2_645 2.093(2) ?
O1B Ca 3_666 2.445(2) ?
O2B GeB 3_666 2.055(2) ?
O2B Ca 1_554 2.512(2) ?
O2B Ca 3_666 3.021(2) ?
O3A GeA 4_566 1.783(2) ?
O3A Ca 4_565 2.465(2) ?
O3B GeB 4_566 1.892(2) ?
O3B Ca 4_565 2.473(2) ?
